data_7106121
loop_
_publ_author_name
'Stephan Schulz'
'Benjamin Lyhs'
'Georg Jansen'
'Dieter Blaser'
'Christoph Wolper'

_publ_section_title
;
 Syntheses and Structures of Triazides of Heavy Group 15 Elements
;
_journal_name_full Chem.Commun.
_journal_page_first 3401
_journal_paper_doi 10.1039/c1cc10237k
_journal_volume 47
_journal_year 2011
_chemical_formula_sum 'N9 Sb'
_chemical_formula_weight 247.84
_chemical_name_systematic
;
?
;
_space_group_IT_number 2
_symmetry_cell_setting triclinic
_symmetry_space_group_name_Hall '-P 1'
_symmetry_space_group_name_H-M 'P -1'
_atom_sites_solution_hydrogens notdet
_atom_sites_solution_primary direct
_atom_sites_solution_secondary difmap
_audit_creation_method SHELXL-97
_cell_angle_alpha 83.651(5)
_cell_angle_beta 65.850(5)
_cell_angle_gamma 83.595(5)
_cell_formula_units_Z 2
_cell_length_a 6.6694(6)
_cell_length_b 6.9045(6)
_cell_length_c 7.0314(6)
_cell_measurement_reflns_used 2561
_cell_measurement_temperature 103(2)
_cell_measurement_theta_max 25.12
_cell_measurement_theta_min 2.97
_cell_volume 292.85(5)
_computing_cell_refinement 'BRUKER D8 KAPPA APEX 2 Vers. 3.0-2009'
_computing_data_collection 'BRUKER D8 KAPPA APEX 2 Vers. 3.0-2009'
_computing_data_reduction 'BRUKER D8 KAPPA APEX 2 Vers. 3.0-2009'
_computing_molecular_graphics 'BRUKER AXS SHELXTL (c) 2008 / Vers. 2008/4'
_computing_publication_material 'BRUKER AXS SHELXTL (c) 2008 / Vers. 2008/4'
_computing_structure_refinement 'BRUKER AXS SHELXTL (c) 2008 / Vers. 2008/4'
_computing_structure_solution 'BRUKER D8 KAPPA APEX 2 Vers. 3.0-2009'
_diffrn_ambient_temperature 103(2)
_diffrn_detector_area_resol_mean 512
_diffrn_measured_fraction_theta_full 0.963
_diffrn_measured_fraction_theta_max 0.963
_diffrn_measurement_device_type
;
Bruker D8 KAPPA series II with APEX II area detector system
;
_diffrn_measurement_method
;
Data collection strategy APEX 2/COSMO
;
_diffrn_radiation_monochromator 'Triumph graphite'
_diffrn_radiation_source 'fine-focus sealed tube'
_diffrn_radiation_type MoK\a
_diffrn_radiation_wavelength 0.71073
_diffrn_reflns_av_R_equivalents 0.0275
_diffrn_reflns_av_sigmaI/netI 0.0291
_diffrn_reflns_limit_h_max 7
_diffrn_reflns_limit_h_min -7
_diffrn_reflns_limit_k_max 8
_diffrn_reflns_limit_k_min -8
_diffrn_reflns_limit_l_max 8
_diffrn_reflns_limit_l_min -7
_diffrn_reflns_number 3719
_diffrn_reflns_theta_full 25.20
_diffrn_reflns_theta_max 25.20
_diffrn_reflns_theta_min 2.98
_exptl_absorpt_coefficient_mu 4.642
_exptl_absorpt_correction_T_max 0.75
_exptl_absorpt_correction_T_min 0.64
_exptl_absorpt_correction_type multi-scan
_exptl_absorpt_process_details
;
BRUKER AXS SMART APEX 2 Vers. 3.0-2009
R.H. Blessing, Acta Cryst. (1995) A51 33-38
;
_exptl_crystal_colour colorless
_exptl_crystal_density_diffrn 2.811
_exptl_crystal_density_method 'not measured'
_exptl_crystal_description plate
_exptl_crystal_F_000 228
_exptl_crystal_size_max 0.07
_exptl_crystal_size_mid 0.05
_exptl_crystal_size_min 0.01
_refine_diff_density_max 1.269
_refine_diff_density_min -0.802
_refine_diff_density_rms 0.165
_refine_ls_extinction_method none
_refine_ls_goodness_of_fit_ref 1.120
_refine_ls_hydrogen_treatment none
_refine_ls_matrix_type full
_refine_ls_number_parameters 91
_refine_ls_number_reflns 1012
_refine_ls_number_restraints 0
_refine_ls_restrained_S_all 1.120
_refine_ls_R_factor_all 0.0303
_refine_ls_R_factor_gt 0.0254
_refine_ls_shift/su_max 0.000
_refine_ls_shift/su_mean 0.000
_refine_ls_structure_factor_coef Fsqd
_refine_ls_weighting_details 'calc w=1/[\s^2^(Fo^2^)+(0.0212P)^2^+2.1026P] where P=(Fo^2^+2Fc^2^)/3'
_refine_ls_weighting_scheme calc
_refine_ls_wR_factor_gt 0.0622
_refine_ls_wR_factor_ref 0.0639
_reflns_number_gt 933
_reflns_number_total 1012
_reflns_threshold_expression >2sigma(I)
_cod_data_source_file c1cc10237k.txt
_cod_data_source_block ben_084lt
_cod_original_cell_volume 292.85(4)
_cod_original_sg_symbol_H-M P-1
_cod_database_code 7106121

loop_
_symmetry_equiv_pos_as_xyz
'x, y, z'
'-x, -y, -z'

loop_
_atom_site_label
_atom_site_type_symbol
_atom_site_fract_x
_atom_site_fract_y
_atom_site_fract_z
_atom_site_U_iso_or_equiv
_atom_site_adp_type
_atom_site_occupancy
_atom_site_symmetry_multiplicity
_atom_site_calc_flag
_atom_site_refinement_flags
_atom_site_disorder_assembly
_atom_site_disorder_group
Sb1 Sb 0.16997(6) 0.45382(6) 0.68458(6) 0.01478(15) Uani 1 1 d . . .
N1 N 0.1364(9) 0.6458(7) 0.9185(8) 0.0186(11) Uani 1 1 d . . .
N2 N 0.1992(9) 0.8114(8) 0.8589(8) 0.0190(11) Uani 1 1 d . . .
N3 N 0.2559(10) 0.9634(8) 0.8088(9) 0.0282(13) Uani 1 1 d . . .
N4 N 0.3750(8) 0.6537(7) 0.4561(8) 0.0190(11) Uani 1 1 d . . .
N5 N 0.2798(8) 0.7867(7) 0.3815(8) 0.0195(11) Uani 1 1 d . . .
N6 N 0.2000(9) 0.9062(8) 0.3070(9) 0.0267(13) Uani 1 1 d . . .
N7 N -0.1127(8) 0.6091(7) 0.6556(8) 0.0175(11) Uani 1 1 d . . .
N8 N -0.2619(8) 0.6668(7) 0.8172(8) 0.0179(12) Uani 1 1 d . . .
N9 N -0.4045(9) 0.7186(8) 0.9623(9) 0.0254(12) Uani 1 1 d . . .

loop_
_atom_site_aniso_label
_atom_site_aniso_U_11
_atom_site_aniso_U_22
_atom_site_aniso_U_33
_atom_site_aniso_U_23
_atom_site_aniso_U_13
_atom_site_aniso_U_12
Sb1 0.0124(2) 0.0201(2) 0.0109(2) 0.00043(15) -0.00386(17) -0.00225(15)
N1 0.023(3) 0.022(3) 0.010(3) 0.000(2) -0.005(2) -0.006(2)
N2 0.024(3) 0.025(3) 0.012(3) 0.000(2) -0.012(2) -0.003(2)
N3 0.040(4) 0.025(3) 0.026(3) 0.003(3) -0.019(3) -0.009(3)
N4 0.011(3) 0.026(3) 0.016(3) 0.006(2) -0.001(2) -0.005(2)
N5 0.016(3) 0.024(3) 0.010(3) 0.001(2) 0.003(2) -0.003(2)
N6 0.022(3) 0.029(3) 0.018(3) 0.004(2) 0.000(3) 0.005(2)
N7 0.011(3) 0.029(3) 0.009(3) -0.004(2) -0.003(2) 0.008(2)
N8 0.015(3) 0.022(3) 0.020(3) 0.002(2) -0.010(3) -0.004(2)
N9 0.017(3) 0.038(3) 0.016(3) -0.003(3) -0.002(3) 0.006(3)

loop_
_atom_type_symbol
_atom_type_description
_atom_type_scat_dispersion_real
_atom_type_scat_dispersion_imag
_atom_type_scat_source
N N 0.0061 0.0033 'International Tables Vol C Tables 4.2.6.8 and 6.1.1.4'
Sb Sb -0.5866 1.5461 'International Tables Vol C Tables 4.2.6.8 and 6.1.1.4'

loop_
_geom_angle_atom_site_label_1
_geom_angle_atom_site_label_2
_geom_angle_atom_site_label_3
_geom_angle
_geom_angle_site_symmetry_1
_geom_angle_site_symmetry_3
_geom_angle_publ_flag
N4 Sb1 N7 89.92(19) . . ?
N4 Sb1 N1 88.4(2) . . ?
N7 Sb1 N1 88.52(19) . . ?
N2 N1 Sb1 117.8(4) . . ?
N3 N2 N1 178.5(6) . . ?
N5 N4 Sb1 116.1(4) . . ?
N6 N5 N4 177.4(6) . . ?
N8 N7 Sb1 117.1(4) . . ?
N9 N8 N7 177.4(6) . . ?

loop_
_geom_bond_atom_site_label_1
_geom_bond_atom_site_label_2
_geom_bond_distance
_geom_bond_site_symmetry_2
_geom_bond_publ_flag
Sb1 N4 2.119(5) . ?
Sb1 N7 2.136(5) . ?
Sb1 N1 2.151(5) . ?
N1 N2 1.231(7) . ?
N2 N3 1.125(7) . ?
N4 N5 1.248(7) . ?
N5 N6 1.128(7) . ?
N7 N8 1.235(7) . ?
N8 N9 1.133(8) . ?
